data_7107702
loop_
_publ_author_name
'Liang-Liang Wang'
'Jian-Fei Bai'
'Lin Peng'
'Liang-Wen Qi'
'Li-Na Jia'
'Yun-Long Guo'
'Xi-Ya Luo'
'Xiaoying Xu'
'Li-xin Wang'

_publ_section_title
;
 Organocatalytic stereocontrolled synthesis of 3,3'-pyrrolidinyl
 spirooxindoles by [3+2] annulation of isocyanoesters with
 methyleneindolinones
;
_journal_name_full Chem.Commun.
_journal_page_first 5175
_journal_paper_doi 10.1039/c2cc30746d
_journal_volume 48
_journal_year 2012
_chemical_absolute_configuration ad
_chemical_formula_moiety 'C27 H28 N2 O7'
_chemical_formula_sum 'C27 H28 N2 O7'
_chemical_formula_weight 492.51
_chemical_name_systematic
;
?
;
_space_group_IT_number 19
_symmetry_cell_setting orthorhombic
_symmetry_space_group_name_Hall 'P 2ac 2ab'
_symmetry_space_group_name_H-M 'P 21 21 21'
_atom_sites_solution_hydrogens geom
_atom_sites_solution_primary direct
_atom_sites_solution_secondary difmap
_audit_creation_method SHELXL-97
_cell_angle_alpha 90.00
_cell_angle_beta 90.00
_cell_angle_gamma 90.00
_cell_formula_units_Z 4
_cell_length_a 12.0989(2)
_cell_length_b 12.7731(2)
_cell_length_c 16.3369(3)
_cell_measurement_reflns_used 9937
_cell_measurement_temperature 100(2)
_cell_measurement_theta_max 69.28
_cell_measurement_theta_min 5.42
_cell_volume 2524.71(7)
_computing_cell_refinement 'Bruker SAINT'
_computing_data_collection 'Bruker APEX2'
_computing_data_reduction 'Bruker SAINT'
_computing_molecular_graphics 'Bruker SHELXTL'
_computing_publication_material 'Bruker SHELXTL'
_computing_structure_refinement 'SHELXL-97 (Sheldrick, 2008)'
_computing_structure_solution 'SHELXS-97 (Sheldrick, 2008)'
_diffrn_ambient_temperature 100(2)
_diffrn_measured_fraction_theta_full 0.967
_diffrn_measured_fraction_theta_max 0.967
_diffrn_measurement_device_type 'Bruker APEX-II CCD'
_diffrn_measurement_method '\f and \w scans'
_diffrn_radiation_monochromator graphite
_diffrn_radiation_source 'fine-focus sealed tube'
_diffrn_radiation_type CuK\a
_diffrn_radiation_wavelength 1.54178
_diffrn_reflns_av_R_equivalents 0.0289
_diffrn_reflns_av_sigmaI/netI 0.0373
_diffrn_reflns_limit_h_max 14
_diffrn_reflns_limit_h_min -9
_diffrn_reflns_limit_k_max 14
_diffrn_reflns_limit_k_min -15
_diffrn_reflns_limit_l_max 19
_diffrn_reflns_limit_l_min -19
_diffrn_reflns_number 11751
_diffrn_reflns_theta_full 69.52
_diffrn_reflns_theta_max 69.52
_diffrn_reflns_theta_min 5.42
_exptl_absorpt_coefficient_mu 0.779
_exptl_absorpt_correction_type none
_exptl_absorpt_process_details none
_exptl_crystal_colour colourless
_exptl_crystal_density_diffrn 1.296
_exptl_crystal_density_method 'not measured'
_exptl_crystal_description block
_exptl_crystal_F_000 1040
_exptl_crystal_size_max 0.88
_exptl_crystal_size_mid 0.55
_exptl_crystal_size_min 0.50
_refine_diff_density_max 0.379
_refine_diff_density_min -0.289
_refine_diff_density_rms 0.072
_refine_ls_abs_structure_details 'Flack H D (1983), Acta Cryst. A39, 876-881'
_refine_ls_abs_structure_Flack 0.11(13)
_refine_ls_extinction_coef 0.0116(5)
_refine_ls_extinction_expression Fc^*^=kFc[1+0.001xFc^2^\l^3^/sin(2\q)]^-1/4^
_refine_ls_extinction_method SHELXL
_refine_ls_goodness_of_fit_ref 1.168
_refine_ls_hydrogen_treatment constr
_refine_ls_matrix_type full
_refine_ls_number_parameters 331
_refine_ls_number_reflns 4463
_refine_ls_number_restraints 0
_refine_ls_restrained_S_all 1.168
_refine_ls_R_factor_all 0.0326
_refine_ls_R_factor_gt 0.0326
_refine_ls_shift/su_max 0.000
_refine_ls_shift/su_mean 0.000
_refine_ls_structure_factor_coef Fsqd
_refine_ls_weighting_details 'calc w=1/[\s^2^(Fo^2^)+(0.0427P)^2^+0.4879P] where P=(Fo^2^+2Fc^2^)/3'
_refine_ls_weighting_scheme calc
_refine_ls_wR_factor_gt 0.0844
_refine_ls_wR_factor_ref 0.0844
_reflns_number_gt 4463
_reflns_number_total 4463
_reflns_threshold_expression >2sigma(I)
_cod_data_source_file c2cc30746d.txt
_cod_data_source_block cu_1847_5_cu_0m
_cod_database_code 7107702

loop_
_symmetry_equiv_pos_as_xyz
'x, y, z'
'x+1/2, -y+1/2, -z'
'-x, y+1/2, -z+1/2'
'-x+1/2, -y, z+1/2'

loop_
_atom_site_label
_atom_site_type_symbol
_atom_site_fract_x
_atom_site_fract_y
_atom_site_fract_z
_atom_site_U_iso_or_equiv
_atom_site_adp_type
_atom_site_occupancy
_atom_site_symmetry_multiplicity
_atom_site_calc_flag
_atom_site_refinement_flags
O1 O 0.82751(9) -0.12697(8) 0.91659(6) 0.0186(2) Uani 1 1 d .
O2 O 0.64623(9) -0.14956(8) 0.88762(7) 0.0222(2) Uani 1 1 d .
O3 O 0.90168(9) 0.06794(8) 0.90484(6) 0.0215(2) Uani 1 1 d .
O4 O 0.67084(10) 0.26884(8) 0.93467(7) 0.0215(2) Uani 1 1 d .
O5 O 0.71310(10) 0.42521(8) 0.87896(7) 0.0238(2) Uani 1 1 d .
O6 O 0.89253(9) 0.50788(8) 0.73708(7) 0.0211(2) Uani 1 1 d .
O7 O 0.75899(10) 0.39634(9) 0.70052(7) 0.0252(3) Uani 1 1 d .
N1 N 0.73508(10) 0.00224(10) 0.85358(7) 0.0152(3) Uani 1 1 d .
N2 N 0.93575(11) 0.25414(10) 0.72871(7) 0.0172(3) Uani 1 1 d .
C1 C 1.19010(14) 0.44907(12) 0.91904(10) 0.0241(3) Uani 1 1 d .
H1 H 1.2534 0.4719 0.9485 0.029 Uiso 1 1 calc R
C2 C 1.08492(15) 0.46469(12) 0.95084(10) 0.0243(3) Uani 1 1 d .
H2A H 1.0760 0.5003 1.0014 0.029 Uiso 1 1 calc R
C3 C 0.99267(13) 0.42827(12) 0.90881(9) 0.0211(3) Uani 1 1 d .
H3 H 0.9211 0.4383 0.9313 0.025 Uiso 1 1 calc R
C4 C 1.00441(13) 0.37712(11) 0.83381(9) 0.0173(3) Uani 1 1 d .
C5 C 0.90262(12) 0.33320(11) 0.79033(8) 0.0156(3) Uani 1 1 d .
C6 C 0.82492(12) 0.27326(11) 0.85045(8) 0.0145(3) Uani 1 1 d .
H6 H 0.8727 0.2525 0.8977 0.017 Uiso 1 1 calc R
C7 C 0.79405(12) 0.16915(11) 0.80657(8) 0.0153(3) Uani 1 1 d .
C8 C 0.82152(12) 0.07479(11) 0.86220(8) 0.0152(3) Uani 1 1 d .
C9 C 0.73034(12) -0.09925(11) 0.88784(8) 0.0152(3) Uani 1 1 d .
C10 C 0.84170(13) -0.22883(12) 0.96050(9) 0.0205(3) Uani 1 1 d .
C11 C 0.96267(15) -0.22428(15) 0.98351(10) 0.0281(4) Uani 1 1 d .
H11A H 1.0077 -0.2207 0.9337 0.042 Uiso 1 1 calc R
H11B H 0.9824 -0.2872 1.0146 0.042 Uiso 1 1 calc R
H11C H 0.9763 -0.1620 1.0171 0.042 Uiso 1 1 calc R
C12 C 0.76821(15) -0.23025(15) 1.03567(10) 0.0289(4) Uani 1 1 d .
H12A H 0.7836 -0.1684 1.0693 0.043 Uiso 1 1 calc R
H12B H 0.7830 -0.2937 1.0676 0.043 Uiso 1 1 calc R
H12C H 0.6905 -0.2295 1.0187 0.043 Uiso 1 1 calc R
C13 C 0.87770(12) 0.17210(11) 0.73690(9) 0.0164(3) Uani 1 1 d .
H13 H 0.8861 0.1144 0.7008 0.020 Uiso 1 1 calc R
C14 C 0.72956(12) 0.33334(11) 0.88735(8) 0.0165(3) Uani 1 1 d .
C15 C 0.57276(14) 0.31156(13) 0.97450(10) 0.0256(4) Uani 1 1 d .
H15A H 0.5820 0.3878 0.9828 0.031 Uiso 1 1 calc R
H15B H 0.5629 0.2784 1.0288 0.031 Uiso 1 1 calc R
C16 C 0.47248(16) 0.29126(19) 0.92229(11) 0.0393(5) Uani 1 1 d .
H16A H 0.4789 0.3304 0.8709 0.059 Uiso 1 1 calc R
H16B H 0.4060 0.3139 0.9516 0.059 Uiso 1 1 calc R
H16C H 0.4673 0.2162 0.9103 0.059 Uiso 1 1 calc R
C17 C 1.20197(14) 0.39976(12) 0.84372(10) 0.0236(3) Uani 1 1 d .
H17 H 1.2736 0.3899 0.8211 0.028 Uiso 1 1 calc R
C18 C 1.10932(14) 0.36478(11) 0.80125(9) 0.0203(3) Uani 1 1 d .
H18 H 1.1181 0.3321 0.7494 0.024 Uiso 1 1 calc R
C19 C 0.84085(13) 0.41591(11) 0.73857(8) 0.0166(3) Uani 1 1 d .
C20 C 0.84273(15) 0.58415(12) 0.68299(11) 0.0265(4) Uani 1 1 d .
H20A H 0.8347 0.5539 0.6282 0.040 Uiso 1 1 calc R
H20B H 0.8899 0.6464 0.6801 0.040 Uiso 1 1 calc R
H20C H 0.7698 0.6039 0.7041 0.040 Uiso 1 1 calc R
C21 C 0.67780(12) 0.14561(11) 0.77881(8) 0.0157(3) Uani 1 1 d .
C22 C 0.64720(12) 0.04641(11) 0.80598(8) 0.0150(3) Uani 1 1 d .
C23 C 0.54551(13) 0.00316(12) 0.78615(9) 0.0201(3) Uani 1 1 d .
H23 H 0.5253 -0.0647 0.8047 0.024 Uiso 1 1 calc R
C24 C 0.47409(13) 0.06249(13) 0.73809(9) 0.0214(3) Uani 1 1 d .
H24 H 0.4042 0.0344 0.7232 0.026 Uiso 1 1 calc R
C25 C 0.50311(13) 0.16171(13) 0.71165(9) 0.0208(3) Uani 1 1 d .
H25 H 0.4527 0.2011 0.6794 0.025 Uiso 1 1 calc R
C26 C 0.60568(13) 0.20443(12) 0.73194(8) 0.0178(3) Uani 1 1 d .
H26 H 0.6256 0.2726 0.7139 0.021 Uiso 1 1 calc R
C27 C 0.81878(17) -0.31865(13) 0.90247(12) 0.0325(4) Uani 1 1 d .
H27A H 0.7405 -0.3182 0.8871 0.049 Uiso 1 1 calc R
H27B H 0.8366 -0.3850 0.9295 0.049 Uiso 1 1 calc R
H27C H 0.8644 -0.3109 0.8533 0.049 Uiso 1 1 calc R

loop_
_atom_site_aniso_label
_atom_site_aniso_U_11
_atom_site_aniso_U_22
_atom_site_aniso_U_33
_atom_site_aniso_U_23
_atom_site_aniso_U_13
_atom_site_aniso_U_12
O1 0.0188(5) 0.0164(5) 0.0206(5) 0.0046(4) -0.0004(4) 0.0007(4)
O2 0.0210(5) 0.0185(5) 0.0270(5) 0.0056(4) -0.0045(4) -0.0036(4)
O3 0.0227(6) 0.0171(5) 0.0247(5) 0.0030(4) -0.0078(4) -0.0010(4)
O4 0.0245(6) 0.0200(5) 0.0200(5) 0.0012(4) 0.0080(4) 0.0006(4)
O5 0.0260(6) 0.0177(5) 0.0276(6) 0.0009(4) 0.0033(5) 0.0029(4)
O6 0.0233(6) 0.0153(5) 0.0246(5) 0.0055(4) -0.0048(4) -0.0030(4)
O7 0.0292(6) 0.0215(5) 0.0249(5) 0.0054(4) -0.0107(5) -0.0055(5)
N1 0.0158(6) 0.0148(6) 0.0149(5) 0.0000(4) -0.0014(5) 0.0001(5)
N2 0.0197(6) 0.0166(6) 0.0154(6) -0.0013(5) 0.0000(5) 0.0001(5)
C1 0.0248(8) 0.0191(7) 0.0282(8) 0.0029(6) -0.0107(6) -0.0047(6)
C2 0.0280(8) 0.0200(7) 0.0248(8) -0.0038(6) -0.0060(7) -0.0009(6)
C3 0.0221(8) 0.0195(7) 0.0218(7) -0.0034(6) -0.0031(6) -0.0003(6)
C4 0.0222(7) 0.0118(6) 0.0178(6) 0.0020(5) -0.0027(6) -0.0012(5)
C5 0.0186(7) 0.0145(6) 0.0138(6) -0.0007(5) 0.0006(5) -0.0004(6)
C6 0.0165(7) 0.0141(6) 0.0128(6) 0.0000(5) -0.0011(5) -0.0014(5)
C7 0.0180(7) 0.0136(6) 0.0143(6) -0.0012(5) -0.0014(6) 0.0004(5)
C8 0.0166(7) 0.0132(6) 0.0158(6) -0.0013(5) 0.0015(5) 0.0009(5)
C9 0.0174(7) 0.0150(6) 0.0131(6) -0.0019(5) 0.0005(5) 0.0004(5)
C10 0.0230(8) 0.0171(7) 0.0214(7) 0.0065(6) -0.0001(6) 0.0028(6)
C11 0.0234(8) 0.0332(9) 0.0277(8) 0.0112(7) -0.0005(6) 0.0044(7)
C12 0.0250(9) 0.0371(9) 0.0247(8) 0.0129(7) 0.0028(7) 0.0034(7)
C13 0.0178(7) 0.0166(7) 0.0148(6) -0.0020(5) -0.0023(5) 0.0003(5)
C14 0.0201(7) 0.0180(7) 0.0113(6) 0.0002(5) -0.0024(5) -0.0009(6)
C15 0.0274(9) 0.0281(8) 0.0214(7) -0.0025(6) 0.0089(7) 0.0036(6)
C16 0.0276(10) 0.0628(13) 0.0277(9) -0.0058(9) 0.0031(7) 0.0098(9)
C17 0.0197(8) 0.0226(7) 0.0286(8) 0.0055(6) -0.0008(6) -0.0021(6)
C18 0.0240(8) 0.0169(7) 0.0199(7) 0.0019(6) -0.0009(6) -0.0018(6)
C19 0.0211(7) 0.0158(7) 0.0130(6) -0.0007(5) 0.0014(5) -0.0020(6)
C20 0.0280(8) 0.0193(7) 0.0323(8) 0.0109(6) -0.0074(7) -0.0035(6)
C21 0.0184(7) 0.0168(6) 0.0120(6) -0.0027(5) 0.0012(5) -0.0005(5)
C22 0.0159(7) 0.0161(7) 0.0130(6) -0.0013(5) 0.0012(5) 0.0025(5)
C23 0.0208(8) 0.0181(7) 0.0213(7) 0.0001(6) -0.0013(6) -0.0023(6)
C24 0.0169(8) 0.0252(7) 0.0220(7) -0.0020(6) -0.0035(6) -0.0017(6)
C25 0.0196(7) 0.0243(8) 0.0184(7) 0.0016(6) -0.0044(6) 0.0025(6)
C26 0.0203(7) 0.0173(7) 0.0159(6) 0.0008(6) -0.0012(5) 0.0010(6)
C27 0.0426(10) 0.0175(7) 0.0375(9) 0.0007(7) -0.0055(8) 0.0055(7)

loop_
_atom_type_symbol
_atom_type_description
_atom_type_scat_dispersion_real
_atom_type_scat_dispersion_imag
_atom_type_scat_source
C C 0.0181 0.0091 'International Tables Vol C Tables 4.2.6.8 and 6.1.1.4'
H H 0.0000 0.0000 'International Tables Vol C Tables 4.2.6.8 and 6.1.1.4'
N N 0.0311 0.0180 'International Tables Vol C Tables 4.2.6.8 and 6.1.1.4'
O O 0.0492 0.0322 'International Tables Vol C Tables 4.2.6.8 and 6.1.1.4'

loop_
_geom_angle_atom_site_label_1
_geom_angle_atom_site_label_2
_geom_angle_atom_site_label_3
_geom_angle
C9 O1 C10 120.55(11)
C14 O4 C15 117.41(12)
C19 O6 C20 114.20(12)
C8 N1 C9 126.57(12)
C8 N1 C22 110.32(12)
C9 N1 C22 123.09(12)
C13 N2 C5 109.98(12)
C2 C1 C17 119.40(15)
C2 C1 H1 120.3
C17 C1 H1 120.3
C1 C2 C3 120.18(14)
C1 C2 H2A 119.9
C3 C2 H2A 119.9
C2 C3 C4 120.55(15)
C2 C3 H3 119.7
C4 C3 H3 119.7
C18 C4 C3 118.92(14)
C18 C4 C5 121.21(13)
C3 C4 C5 119.85(13)
N2 C5 C4 110.37(12)
N2 C5 C19 103.00(10)
C4 C5 C19 113.13(11)
N2 C5 C6 104.86(11)
C4 C5 C6 111.91(11)
C19 C5 C6 112.85(12)
C14 C6 C7 115.75(12)
C14 C6 C5 117.52(12)
C7 C6 C5 105.90(11)
C14 C6 H6 105.5
C7 C6 H6 105.5
C5 C6 H6 105.5
C21 C7 C13 113.57(11)
C21 C7 C8 102.82(11)
C13 C7 C8 108.40(11)
C21 C7 C6 122.19(12)
C13 C7 C6 99.41(11)
C8 C7 C6 110.11(11)
O3 C8 N1 127.83(13)
O3 C8 C7 124.99(13)
N1 C8 C7 107.18(12)
O2 C9 O1 127.84(13)
O2 C9 N1 121.53(13)
O1 C9 N1 110.63(12)
O1 C10 C11 101.36(12)
O1 C10 C27 109.75(12)
C11 C10 C27 111.23(15)
O1 C10 C12 109.36(12)
C11 C10 C12 111.51(13)
C27 C10 C12 113.00(15)
C10 C11 H11A 109.5
C10 C11 H11B 109.5
H11A C11 H11B 109.5
C10 C11 H11C 109.5
H11A C11 H11C 109.5
H11B C11 H11C 109.5
C10 C12 H12A 109.5
C10 C12 H12B 109.5
H12A C12 H12B 109.5
C10 C12 H12C 109.5
H12A C12 H12C 109.5
H12B C12 H12C 109.5
N2 C13 C7 117.84(12)
N2 C13 H13 121.1
C7 C13 H13 121.1
O5 C14 O4 125.62(14)
O5 C14 C6 125.36(14)
O4 C14 C6 108.91(12)
O4 C15 C16 109.78(14)
O4 C15 H15A 109.7
C16 C15 H15A 109.7
O4 C15 H15B 109.7
C16 C15 H15B 109.7
H15A C15 H15B 108.2
C15 C16 H16A 109.5
C15 C16 H16B 109.5
H16A C16 H16B 109.5
C15 C16 H16C 109.5
H16A C16 H16C 109.5
H16B C16 H16C 109.5
C1 C17 C18 120.24(15)
C1 C17 H17 119.9
C18 C17 H17 119.9
C4 C18 C17 120.66(14)
C4 C18 H18 119.7
C17 C18 H18 119.7
O7 C19 O6 124.34(13)
O7 C19 C5 122.81(13)
O6 C19 C5 112.72(12)
O6 C20 H20A 109.5
O6 C20 H20B 109.5
H20A C20 H20B 109.5
O6 C20 H20C 109.5
H20A C20 H20C 109.5
H20B C20 H20C 109.5
C26 C21 C22 120.20(14)
C26 C21 C7 130.29(14)
C22 C21 C7 109.48(13)
C23 C22 C21 121.58(14)
C23 C22 N1 128.91(13)
C21 C22 N1 109.50(13)
C22 C23 C24 117.74(14)
C22 C23 H23 121.1
C24 C23 H23 121.1
C25 C24 C23 121.14(15)
C25 C24 H24 119.4
C23 C24 H24 119.4
C24 C25 C26 120.62(14)
C24 C25 H25 119.7
C26 C25 H25 119.7
C21 C26 C25 118.70(14)
C21 C26 H26 120.6
C25 C26 H26 120.6
C10 C27 H27A 109.5
C10 C27 H27B 109.5
H27A C27 H27B 109.5
C10 C27 H27C 109.5
H27A C27 H27C 109.5
H27B C27 H27C 109.5

loop_
_geom_bond_atom_site_label_1
_geom_bond_atom_site_label_2
_geom_bond_distance
O1 C9 1.3146(18)
O1 C10 1.4956(17)
O2 C9 1.2036(19)
O3 C8 1.1973(19)
O4 C14 1.3346(19)
O4 C15 1.4592(18)
O5 C14 1.1981(19)
O6 C19 1.3310(18)
O6 C20 1.4466(19)
O7 C19 1.1957(19)
N1 C8 1.4045(19)
N1 C9 1.4132(18)
N1 C22 1.4330(18)
N2 C13 1.269(2)
N2 C5 1.4812(18)
C1 C2 1.389(3)
C1 C17 1.390(2)
C1 H1 0.9500
C2 C3 1.391(2)
C2 H2A 0.9500
C3 C4 1.396(2)
C3 H3 0.9500
C4 C18 1.385(2)
C4 C5 1.528(2)
C5 C19 1.546(2)
C5 C6 1.5603(19)
C6 C14 1.511(2)
C6 C7 1.5562(18)
C6 H6 1.0000
C7 C21 1.508(2)
C7 C13 1.524(2)
C7 C8 1.5456(19)
C10 C11 1.512(2)
C10 C27 1.514(2)
C10 C12 1.516(2)
C11 H11A 0.9800
C11 H11B 0.9800
C11 H11C 0.9800
C12 H12A 0.9800
C12 H12B 0.9800
C12 H12C 0.9800
C13 H13 0.9500
C15 C16 1.506(3)
C15 H15A 0.9900
C15 H15B 0.9900
C16 H16A 0.9800
C16 H16B 0.9800
C16 H16C 0.9800
C17 C18 1.392(2)
C17 H17 0.9500
C18 H18 0.9500
C20 H20A 0.9800
C20 H20B 0.9800
C20 H20C 0.9800
C21 C26 1.383(2)
C21 C22 1.393(2)
C22 C23 1.387(2)
C23 C24 1.392(2)
C23 H23 0.9500
C24 C25 1.384(2)
C24 H24 0.9500
C25 C26 1.396(2)
C25 H25 0.9500
C26 H26 0.9500
C27 H27A 0.9800
C27 H27B 0.9800
C27 H27C 0.9800

loop_
_geom_torsion_atom_site_label_1
_geom_torsion_atom_site_label_2
_geom_torsion_atom_site_label_3
_geom_torsion_atom_site_label_4
_geom_torsion
C17 C1 C2 C3 2.0(2)
C1 C2 C3 C4 -1.0(2)
C2 C3 C4 C18 -1.1(2)
C2 C3 C4 C5 177.22(14)
C13 N2 C5 C4 131.29(13)
C13 N2 C5 C19 -107.66(13)
C13 N2 C5 C6 10.61(15)
C18 C4 C5 N2 16.98(18)
C3 C4 C5 N2 -161.27(13)
C18 C4 C5 C19 -97.83(16)
C3 C4 C5 C19 83.92(16)
C18 C4 C5 C6 133.35(14)
C3 C4 C5 C6 -44.91(18)
N2 C5 C6 C14 -145.39(12)
C4 C5 C6 C14 94.95(14)
C19 C5 C6 C14 -34.03(16)
N2 C5 C6 C7 -14.26(14)
C4 C5 C6 C7 -133.92(12)
C19 C5 C6 C7 97.11(13)
C14 C6 C7 C21 18.63(18)
C5 C6 C7 C21 -113.50(14)
C14 C6 C7 C13 144.30(12)
C5 C6 C7 C13 12.18(14)
C14 C6 C7 C8 -102.02(13)
C5 C6 C7 C8 125.85(12)
C9 N1 C8 O3 -6.7(2)
C22 N1 C8 O3 171.51(14)
C9 N1 C8 C7 174.26(12)
C22 N1 C8 C7 -7.54(14)
C21 C7 C8 O3 -170.79(13)
C13 C7 C8 O3 68.69(17)
C6 C7 C8 O3 -39.09(19)
C21 C7 C8 N1 8.30(14)
C13 C7 C8 N1 -112.22(12)
C6 C7 C8 N1 139.99(12)
C10 O1 C9 O2 -4.7(2)
C10 O1 C9 N1 176.27(11)
C8 N1 C9 O2 168.45(13)
C22 N1 C9 O2 -9.5(2)
C8 N1 C9 O1 -12.45(18)
C22 N1 C9 O1 169.57(12)
C9 O1 C10 C11 -178.31(12)
C9 O1 C10 C27 64.00(17)
C9 O1 C10 C12 -60.48(17)
C5 N2 C13 C7 -2.54(18)
C21 C7 C13 N2 124.81(14)
C8 C7 C13 N2 -121.60(14)
C6 C7 C13 N2 -6.60(17)
C15 O4 C14 O5 5.3(2)
C15 O4 C14 C6 -178.44(12)
C7 C6 C14 O5 -132.15(15)
C5 C6 C14 O5 -5.7(2)
C7 C6 C14 O4 51.60(16)
C5 C6 C14 O4 178.06(11)
C14 O4 C15 C16 93.52(17)
C2 C1 C17 C18 -1.1(2)
C3 C4 C18 C17 2.0(2)
C5 C4 C18 C17 -176.24(13)
C1 C17 C18 C4 -1.0(2)
C20 O6 C19 O7 -1.5(2)
C20 O6 C19 C5 174.42(12)
N2 C5 C19 O7 61.27(17)
C4 C5 C19 O7 -179.58(13)
C6 C5 C19 O7 -51.24(18)
N2 C5 C19 O6 -114.68(13)
C4 C5 C19 O6 4.47(17)
C6 C5 C19 O6 132.81(12)
C13 C7 C21 C26 -67.60(19)
C8 C7 C21 C26 175.50(14)
C6 C7 C21 C26 51.4(2)
C13 C7 C21 C22 110.59(13)
C8 C7 C21 C22 -6.31(14)
C6 C7 C21 C22 -130.37(13)
C26 C21 C22 C23 1.0(2)
C7 C21 C22 C23 -177.36(13)
C26 C21 C22 N1 -179.47(12)
C7 C21 C22 N1 2.13(15)
C8 N1 C22 C23 -176.98(14)
C9 N1 C22 C23 1.3(2)
C8 N1 C22 C21 3.58(15)
C9 N1 C22 C21 -178.15(12)
C21 C22 C23 C24 -0.2(2)
N1 C22 C23 C24 -179.61(14)
C22 C23 C24 C25 -0.6(2)
C23 C24 C25 C26 0.7(2)
C22 C21 C26 C25 -1.0(2)
C7 C21 C26 C25 177.04(14)
C24 C25 C26 C21 0.1(2)
